data_7238879
loop_
_publ_author_name
'Gunasekaran, Pethaiah'
'Indumathi, Sethuraman'
'Perumal, Subbu'

_publ_section_title
;
 l-Proline-catalyzed three-component domino reactions in the
 regioselective synthesis of novel densely functionalized
 pyrazolo[3,4-b]pyridines
;
_journal_issue 22
_journal_name_full 'RSC Advances'
_journal_page_first 8318
_journal_paper_doi 10.1039/c3ra00136a
_journal_volume 3
_journal_year 2013
_chemical_formula_moiety 'C28 H20 F3 N3 O'
_chemical_formula_sum 'C28 H20 F3 N3 O'
_chemical_formula_weight 471.47
_space_group_IT_number 15
_space_group_name_Hall '-C 2yc'
_space_group_name_H-M_alt 'C 1 2/c 1'
_symmetry_cell_setting monoclinic
_symmetry_space_group_name_Hall '-C 2yc'
_symmetry_space_group_name_H-M 'C 1 2/c 1'
_atom_sites_solution_hydrogens geom
_atom_sites_solution_primary direct
_atom_sites_solution_secondary difmap
_audit_creation_method SHELXL-97
_cell_angle_alpha 90.00
_cell_angle_beta 103.470(5)
_cell_angle_gamma 90.00
_cell_formula_units_Z 8
_cell_length_a 16.8695(14)
_cell_length_b 10.4525(8)
_cell_length_c 27.352(3)
_cell_measurement_reflns_used 5882
_cell_measurement_temperature 293(2)
_cell_measurement_theta_max 28.46
_cell_measurement_theta_min 1.53
_cell_volume 4690.3(7)
_computing_cell_refinement APEX2
_computing_data_collection 'APEX2 (Bruker, 2008)'
_computing_data_reduction 'SAINT (Bruker, 2008)'
_computing_molecular_graphics 'ORTEP3 (Farrugia, 1997)'
_computing_publication_material 'SHELXL97 and PLATON (Spek, 2009)'
_computing_structure_refinement 'SHELXL-97 (Sheldrick, 2008)'
_computing_structure_solution 'SHELXS97 (Sheldrick, 2008)'
_diffrn_ambient_temperature 293(2)
_diffrn_detector_area_resol_mean 0
_diffrn_measured_fraction_theta_full 0.993
_diffrn_measured_fraction_theta_max 0.993
_diffrn_measurement_device_type 'Bruker SMART APEXII area-detector diffractometer'
_diffrn_measurement_method '\w and \f scans'
_diffrn_radiation_monochromator graphite
_diffrn_radiation_source 'fine-focus sealed tube'
_diffrn_radiation_type MoK\a
_diffrn_radiation_wavelength 0.71073
_diffrn_reflns_av_R_equivalents 0.0497
_diffrn_reflns_av_sigmaI/netI 0.0474
_diffrn_reflns_limit_h_max 22
_diffrn_reflns_limit_h_min -22
_diffrn_reflns_limit_k_max 13
_diffrn_reflns_limit_k_min -13
_diffrn_reflns_limit_l_max 36
_diffrn_reflns_limit_l_min -36
_diffrn_reflns_number 22092
_diffrn_reflns_theta_full 28.46
_diffrn_reflns_theta_max 28.46
_diffrn_reflns_theta_min 1.53
_diffrn_standards_decay_% 0
_diffrn_standards_interval_count 0
_diffrn_standards_interval_time 0
_diffrn_standards_number 0
_exptl_absorpt_coefficient_mu 0.099
_exptl_absorpt_correction_T_max 0.9805
_exptl_absorpt_correction_T_min 0.9709
_exptl_absorpt_correction_type multi-scan
_exptl_absorpt_process_details '(<i>SADABS</i>; Bruker, 2008)'
_exptl_crystal_colour Colourless
_exptl_crystal_density_diffrn 1.335
_exptl_crystal_density_method 'not measured'
_exptl_crystal_description Block
_exptl_crystal_F_000 1952
_exptl_crystal_size_max 0.30
_exptl_crystal_size_mid 0.25
_exptl_crystal_size_min 0.20
_refine_diff_density_max 0.227
_refine_diff_density_min -0.223
_refine_diff_density_rms 0.035
_refine_ls_extinction_method none
_refine_ls_goodness_of_fit_ref 1.029
_refine_ls_hydrogen_treatment constr
_refine_ls_matrix_type full
_refine_ls_number_parameters 318
_refine_ls_number_reflns 5882
_refine_ls_number_restraints 0
_refine_ls_restrained_S_all 1.029
_refine_ls_R_factor_all 0.0974
_refine_ls_R_factor_gt 0.0487
_refine_ls_shift/su_max 0.000
_refine_ls_shift/su_mean 0.000
_refine_ls_structure_factor_coef Fsqd
_refine_ls_weighting_details 'calc w=1/[\s^2^(Fo^2^)+(0.0605P)^2^+1.0500P] where P=(Fo^2^+2Fc^2^)/3'
_refine_ls_weighting_scheme calc
_refine_ls_wR_factor_gt 0.1193
_refine_ls_wR_factor_ref 0.1432
_reflns_number_gt 3337
_reflns_number_total 5882
_reflns_threshold_expression >2sigma(I)
_cod_data_source_file c3ra00136a.txt
_cod_data_source_block fin
_cod_depositor_comments
;
The following automatic conversions were performed:

data item '_exptl_absorpt_correction_type' value 'Multi-scan' was
changed to 'multi-scan' in accordance with the
/home/saulius/struct/COD-crude-data/automatic-downloads/DataCite-retrospective/RSC/depositions/lib/dictionaries/cif_core.dic
dictionary named 'cif_core.dic' version 2.4.2 last updated on
2011-04-26.

data item '_refine_ls_hydrogen_treatment' value 'Constr' was changed
to 'constr' in accordance with the
/home/saulius/struct/COD-crude-data/automatic-downloads/DataCite-retrospective/RSC/depositions/lib/dictionaries/cif_core.dic
dictionary named 'cif_core.dic' version 2.4.2 last updated on
2011-04-26.

data item '_symmetry_cell_setting' value 'Monoclinic' was changed to
'monoclinic' in accordance with the
/home/saulius/struct/COD-crude-data/automatic-downloads/DataCite-retrospective/RSC/depositions/lib/dictionaries/cif_core.dic
dictionary named 'cif_core.dic' version 2.4.2 last updated on
2011-04-26.

Automatic conversion script
Id: cif_fix_values 6909 2019-04-08 15:41:33Z antanas 
;
_cod_original_sg_symbol_H-M 'C 2/c'
_cod_database_code 7238879

loop_
_symmetry_equiv_pos_as_xyz
'x, y, z'
'-x, y, -z+1/2'
'x+1/2, y+1/2, z'
'-x+1/2, y+1/2, -z+1/2'
'-x, -y, -z'
'x, -y, z-1/2'
'-x+1/2, -y+1/2, -z'
'x+1/2, -y+1/2, z-1/2'

loop_
_atom_site_label
_atom_site_type_symbol
_atom_site_fract_x
_atom_site_fract_y
_atom_site_fract_z
_atom_site_U_iso_or_equiv
_atom_site_adp_type
_atom_site_occupancy
_atom_site_symmetry_multiplicity
_atom_site_calc_flag
_atom_site_refinement_flags
C1 C 0.83784(17) 0.6406(2) 0.48481(9) 0.0877(8) Uani 1 1 d .
H1A H 0.8176 0.6262 0.5144 0.132 Uiso 1 1 calc R
H1B H 0.8204 0.7233 0.4711 0.132 Uiso 1 1 calc R
H1C H 0.8963 0.6372 0.4934 0.132 Uiso 1 1 calc R
C2 C 0.80505(12) 0.53880(19) 0.44622(8) 0.0583(5) Uani 1 1 d .
C3 C 0.82202(13) 0.54202(19) 0.39923(8) 0.0604(5) Uani 1 1 d .
H3 H 0.8546 0.6073 0.3917 0.073 Uiso 1 1 calc R
C4 C 0.79196(12) 0.45121(18) 0.36337(7) 0.0552(5) Uani 1 1 d .
H4 H 0.8047 0.4557 0.3321 0.066 Uiso 1 1 calc R
C5 C 0.74274(11) 0.35275(16) 0.37341(6) 0.0454(4) Uani 1 1 d .
C6 C 0.72723(12) 0.34791(19) 0.42093(7) 0.0563(5) Uani 1 1 d .
H6 H 0.6958 0.2816 0.4290 0.068 Uiso 1 1 calc R
C7 C 0.75754(14) 0.4394(2) 0.45631(8) 0.0645(6) Uani 1 1 d .
H7 H 0.7458 0.4343 0.4878 0.077 Uiso 1 1 calc R
C8 C 0.70633(11) 0.25838(16) 0.33400(6) 0.0433(4) Uani 1 1 d .
C9 C 0.72354(11) 0.12704(16) 0.33988(6) 0.0442(4) Uani 1 1 d .
C10 C 0.78285(12) 0.08183(17) 0.38669(7) 0.0506(4) Uani 1 1 d .
C11 C 0.87010(12) 0.11647(17) 0.39259(7) 0.0504(4) Uani 1 1 d .
C12 C 0.89974(13) 0.16294(19) 0.35300(7) 0.0567(5) Uani 1 1 d .
H12 H 0.8642 0.1759 0.3219 0.068 Uiso 1 1 calc R
C13 C 0.98159(14) 0.1904(2) 0.35913(9) 0.0701(6) Uani 1 1 d .
H13 H 1.0009 0.2216 0.3322 0.084 Uiso 1 1 calc R
C14 C 1.03428(15) 0.1716(2) 0.40480(10) 0.0787(7) Uani 1 1 d .
H14 H 1.0894 0.1896 0.4089 0.094 Uiso 1 1 calc R
C15 C 1.00597(16) 0.1266(3) 0.44430(10) 0.0841(8) Uani 1 1 d .
H15 H 1.0419 0.1146 0.4754 0.101 Uiso 1 1 calc R
C16 C 0.92428(15) 0.0988(2) 0.43854(8) 0.0692(6) Uani 1 1 d .
H16 H 0.9056 0.0680 0.4657 0.083 Uiso 1 1 calc R
C17 C 0.68654(11) 0.04291(16) 0.30104(6) 0.0444(4) Uani 1 1 d .
C18 C 0.70060(13) -0.10008(17) 0.30555(7) 0.0537(5) Uani 1 1 d .
C19 C 0.62121(10) 0.20189(15) 0.25345(6) 0.0424(4) Uani 1 1 d .
C20 C 0.65252(10) 0.29562(15) 0.28921(6) 0.0427(4) Uani 1 1 d .
C21 C 0.61785(11) 0.41285(16) 0.26711(7) 0.0492(4) Uani 1 1 d .
C22 C 0.62447(15) 0.54541(18) 0.28769(9) 0.0724(6) Uani 1 1 d .
H22A H 0.6778 0.5787 0.2886 0.109 Uiso 1 1 calc R
H22B H 0.6157 0.5443 0.3211 0.109 Uiso 1 1 calc R
H22C H 0.5842 0.5987 0.2666 0.109 Uiso 1 1 calc R
C23 C 0.53107(10) 0.21547(17) 0.16507(6) 0.0461(4) Uani 1 1 d .
C24 C 0.51799(12) 0.29755(19) 0.12459(7) 0.0577(5) Uani 1 1 d .
H24 H 0.5357 0.3819 0.1289 0.069 Uiso 1 1 calc R
C25 C 0.47878(13) 0.2547(2) 0.07790(8) 0.0670(6) Uani 1 1 d .
H25 H 0.4700 0.3103 0.0506 0.080 Uiso 1 1 calc R
C26 C 0.45238(14) 0.1305(2) 0.07102(8) 0.0712(6) Uani 1 1 d .
H26 H 0.4264 0.1015 0.0392 0.085 Uiso 1 1 calc R
C27 C 0.46471(13) 0.0493(2) 0.11157(8) 0.0682(6) Uani 1 1 d .
H27 H 0.4462 -0.0347 0.1071 0.082 Uiso 1 1 calc R
C28 C 0.50403(12) 0.09039(19) 0.15879(7) 0.0574(5) Uani 1 1 d .
H28 H 0.5123 0.0348 0.1861 0.069 Uiso 1 1 calc R
N1 N 0.63633(9) 0.07615(13) 0.25783(5) 0.0456(4) Uani 1 1 d .
N2 N 0.57247(9) 0.26196(13) 0.21308(5) 0.0467(4) Uani 1 1 d .
N3 N 0.57158(10) 0.39172(14) 0.22205(6) 0.0524(4) Uani 1 1 d .
O1 O 0.75990(10) 0.01964(15) 0.41825(5) 0.0737(4) Uani 1 1 d .
F1 F 0.65205(9) -0.15529(11) 0.33096(6) 0.0889(4) Uani 1 1 d .
F2 F 0.68736(10) -0.15775(11) 0.26141(5) 0.0874(5) Uani 1 1 d .
F3 F 0.77606(8) -0.13071(12) 0.32913(5) 0.0849(4) Uani 1 1 d .

loop_
_atom_site_aniso_label
_atom_site_aniso_U_11
_atom_site_aniso_U_22
_atom_site_aniso_U_33
_atom_site_aniso_U_23
_atom_site_aniso_U_13
_atom_site_aniso_U_12
C1 0.0988(19) 0.0797(16) 0.0827(16) -0.0349(13) 0.0170(14) -0.0164(14)
C2 0.0586(12) 0.0565(11) 0.0586(12) -0.0158(10) 0.0109(10) -0.0041(10)
C3 0.0619(12) 0.0546(11) 0.0674(13) -0.0106(10) 0.0204(10) -0.0167(10)
C4 0.0657(12) 0.0532(10) 0.0513(11) -0.0051(9) 0.0231(9) -0.0112(9)
C5 0.0490(10) 0.0426(9) 0.0456(10) -0.0039(8) 0.0132(8) -0.0034(8)
C6 0.0650(12) 0.0564(11) 0.0529(11) -0.0062(9) 0.0242(10) -0.0140(10)
C7 0.0774(14) 0.0709(13) 0.0503(12) -0.0123(10) 0.0249(11) -0.0102(12)
C8 0.0479(10) 0.0409(9) 0.0451(10) -0.0026(7) 0.0188(8) -0.0049(8)
C9 0.0503(10) 0.0428(9) 0.0428(9) 0.0005(8) 0.0177(8) -0.0043(8)
C10 0.0668(12) 0.0429(9) 0.0447(10) 0.0015(8) 0.0184(9) 0.0003(9)
C11 0.0624(12) 0.0421(9) 0.0456(10) -0.0033(8) 0.0101(9) 0.0031(8)
C12 0.0578(12) 0.0598(12) 0.0513(11) -0.0017(9) 0.0104(9) 0.0034(9)
C13 0.0628(14) 0.0703(14) 0.0795(16) -0.0023(12) 0.0214(12) -0.0019(11)
C14 0.0623(14) 0.0698(15) 0.0979(19) -0.0132(14) 0.0062(14) -0.0053(12)
C15 0.0791(17) 0.0825(17) 0.0736(16) -0.0045(14) -0.0173(14) -0.0004(14)
C16 0.0821(16) 0.0665(13) 0.0521(12) 0.0008(10) 0.0015(11) -0.0047(12)
C17 0.0513(10) 0.0386(8) 0.0470(10) 0.0011(8) 0.0192(8) -0.0039(8)
C18 0.0676(13) 0.0407(9) 0.0547(12) 0.0016(8) 0.0181(10) -0.0012(9)
C19 0.0454(9) 0.0393(8) 0.0450(10) -0.0014(8) 0.0159(8) -0.0019(7)
C20 0.0471(9) 0.0375(8) 0.0466(10) -0.0036(7) 0.0174(8) -0.0031(7)
C21 0.0560(11) 0.0391(9) 0.0549(11) -0.0019(8) 0.0180(9) 0.0019(8)
C22 0.0924(16) 0.0402(10) 0.0791(15) -0.0094(10) 0.0086(13) 0.0112(11)
C23 0.0431(9) 0.0482(10) 0.0483(10) -0.0022(8) 0.0133(8) 0.0015(8)
C24 0.0608(12) 0.0511(10) 0.0579(12) 0.0071(9) 0.0069(10) 0.0006(9)
C25 0.0699(14) 0.0693(14) 0.0561(13) 0.0103(11) 0.0027(11) 0.0024(11)
C26 0.0673(14) 0.0769(15) 0.0594(13) -0.0092(12) -0.0056(11) -0.0018(12)
C27 0.0673(13) 0.0598(12) 0.0702(14) -0.0077(11) 0.0014(11) -0.0125(11)
C28 0.0609(12) 0.0526(11) 0.0573(12) 0.0009(9) 0.0106(10) -0.0071(9)
N1 0.0526(9) 0.0379(7) 0.0483(9) -0.0023(6) 0.0156(7) -0.0035(7)
N2 0.0538(9) 0.0375(7) 0.0486(9) -0.0021(6) 0.0115(7) 0.0013(7)
N3 0.0604(10) 0.0391(8) 0.0583(10) -0.0014(7) 0.0149(8) 0.0050(7)
O1 0.0881(11) 0.0774(10) 0.0593(9) 0.0203(8) 0.0247(8) -0.0046(8)
F1 0.1151(11) 0.0461(6) 0.1251(12) 0.0100(7) 0.0682(9) -0.0086(7)
F2 0.1496(13) 0.0435(6) 0.0673(8) -0.0086(6) 0.0221(8) 0.0110(7)
F3 0.0827(9) 0.0550(7) 0.1108(11) 0.0043(7) 0.0102(8) 0.0163(6)

loop_
_atom_type_symbol
_atom_type_description
_atom_type_scat_dispersion_real
_atom_type_scat_dispersion_imag
_atom_type_scat_source
C C 0.0033 0.0016 'International Tables Vol C Tables 4.2.6.8 and 6.1.1.4'
H H 0.0000 0.0000 'International Tables Vol C Tables 4.2.6.8 and 6.1.1.4'
N N 0.0061 0.0033 'International Tables Vol C Tables 4.2.6.8 and 6.1.1.4'
O O 0.0106 0.0060 'International Tables Vol C Tables 4.2.6.8 and 6.1.1.4'
F F 0.0171 0.0103 'International Tables Vol C Tables 4.2.6.8 and 6.1.1.4'

loop_
_geom_angle_atom_site_label_1
_geom_angle_atom_site_label_2
_geom_angle_atom_site_label_3
_geom_angle
C2 C1 H1A 109.5
C2 C1 H1B 109.5
H1A C1 H1B 109.5
C2 C1 H1C 109.5
H1A C1 H1C 109.5
H1B C1 H1C 109.5
C7 C2 C3 117.45(18)
C7 C2 C1 121.77(19)
C3 C2 C1 120.8(2)
C4 C3 C2 121.71(19)
C4 C3 H3 119.1
C2 C3 H3 119.1
C3 C4 C5 120.56(18)
C3 C4 H4 119.7
C5 C4 H4 119.7
C6 C5 C4 117.70(16)
C6 C5 C8 121.36(16)
C4 C5 C8 120.91(16)
C7 C6 C5 121.03(18)
C7 C6 H6 119.5
C5 C6 H6 119.5
C6 C7 C2 121.51(18)
C6 C7 H7 119.2
C2 C7 H7 119.2
C20 C8 C9 116.54(15)
C20 C8 C5 121.68(15)
C9 C8 C5 121.78(15)
C8 C9 C17 118.72(16)
C8 C9 C10 118.87(15)
C17 C9 C10 122.38(16)
O1 C10 C11 121.64(18)
O1 C10 C9 120.93(18)
C11 C10 C9 117.43(15)
C12 C11 C16 118.41(19)
C12 C11 C10 121.99(17)
C16 C11 C10 119.58(18)
C13 C12 C11 120.75(19)
C13 C12 H12 119.6
C11 C12 H12 119.6
C14 C13 C12 120.0(2)
C14 C13 H13 120.0
C12 C13 H13 120.0
C15 C14 C13 120.0(2)
C15 C14 H14 120.0
C13 C14 H14 120.0
C14 C15 C16 120.5(2)
C14 C15 H15 119.8
C16 C15 H15 119.8
C15 C16 C11 120.4(2)
C15 C16 H16 119.8
C11 C16 H16 119.8
N1 C17 C9 125.87(16)
N1 C17 C18 112.69(15)
C9 C17 C18 121.44(16)
F2 C18 F1 106.70(16)
F2 C18 F3 105.86(17)
F1 C18 F3 106.31(16)
F2 C18 C17 112.71(15)
F1 C18 C17 111.65(16)
F3 C18 C17 113.12(16)
N1 C19 N2 126.13(15)
N1 C19 C20 126.32(16)
N2 C19 C20 107.55(14)
C19 C20 C8 118.67(15)
C19 C20 C21 104.72(15)
C8 C20 C21 136.60(16)
N3 C21 C20 110.33(15)
N3 C21 C22 119.08(16)
C20 C21 C22 130.55(18)
C21 C22 H22A 109.5
C21 C22 H22B 109.5
H22A C22 H22B 109.5
C21 C22 H22C 109.5
H22A C22 H22C 109.5
H22B C22 H22C 109.5
C24 C23 C28 120.18(17)
C24 C23 N2 118.81(16)
C28 C23 N2 121.01(16)
C25 C24 C23 119.85(19)
C25 C24 H24 120.1
C23 C24 H24 120.1
C24 C25 C26 120.6(2)
C24 C25 H25 119.7
C26 C25 H25 119.7
C25 C26 C27 119.4(2)
C25 C26 H26 120.3
C27 C26 H26 120.3
C26 C27 C28 121.0(2)
C26 C27 H27 119.5
C28 C27 H27 119.5
C27 C28 C23 119.01(19)
C27 C28 H28 120.5
C23 C28 H28 120.5
C17 N1 C19 113.86(14)
C19 N2 N3 109.74(13)
C19 N2 C23 131.54(14)
N3 N2 C23 118.50(14)
C21 N3 N2 107.65(14)

loop_
_geom_bond_atom_site_label_1
_geom_bond_atom_site_label_2
_geom_bond_distance
C1 C2 1.510(3)
C1 H1A 0.9600
C1 H1B 0.9600
C1 H1C 0.9600
C2 C7 1.379(3)
C2 C3 1.381(3)
C3 C4 1.374(3)
C3 H3 0.9300
C4 C5 1.389(2)
C4 H4 0.9300
C5 C6 1.385(2)
C5 C8 1.485(2)
C6 C7 1.372(3)
C6 H6 0.9300
C7 H7 0.9300
C8 C20 1.399(2)
C8 C9 1.405(2)
C9 C17 1.408(2)
C9 C10 1.506(2)
C10 O1 1.214(2)
C10 C11 1.488(3)
C11 C12 1.382(3)
C11 C16 1.383(3)
C12 C13 1.382(3)
C12 H12 0.9300
C13 C14 1.368(3)
C13 H13 0.9300
C14 C15 1.363(4)
C14 H14 0.9300
C15 C16 1.381(4)
C15 H15 0.9300
C16 H16 0.9300
C17 N1 1.330(2)
C17 C18 1.514(2)
C18 F2 1.321(2)
C18 F1 1.324(2)
C18 F3 1.325(2)
C19 N1 1.339(2)
C19 N2 1.366(2)
C19 C20 1.398(2)
C20 C21 1.430(2)
C21 N3 1.315(2)
C21 C22 1.490(2)
C22 H22A 0.9600
C22 H22B 0.9600
C22 H22C 0.9600
C23 C24 1.377(3)
C23 C28 1.382(3)
C23 N2 1.422(2)
C24 C25 1.370(3)
C24 H24 0.9300
C25 C26 1.371(3)
C25 H25 0.9300
C26 C27 1.373(3)
C26 H26 0.9300
C27 C28 1.376(3)
C27 H27 0.9300
C28 H28 0.9300
N2 N3 1.3790(19)

loop_
_geom_torsion_atom_site_label_1
_geom_torsion_atom_site_label_2
_geom_torsion_atom_site_label_3
_geom_torsion_atom_site_label_4
_geom_torsion
C7 C2 C3 C4 1.0(3)
C1 C2 C3 C4 -179.2(2)
C2 C3 C4 C5 0.3(3)
C3 C4 C5 C6 -1.7(3)
C3 C4 C5 C8 176.64(18)
C4 C5 C6 C7 1.9(3)
C8 C5 C6 C7 -176.48(19)
C5 C6 C7 C2 -0.6(3)
C3 C2 C7 C6 -0.8(3)
C1 C2 C7 C6 179.3(2)
C6 C5 C8 C20 117.2(2)
C4 C5 C8 C20 -61.1(2)
C6 C5 C8 C9 -62.2(2)
C4 C5 C8 C9 119.5(2)
C20 C8 C9 C17 0.2(2)
C5 C8 C9 C17 179.71(15)
C20 C8 C9 C10 178.32(15)
C5 C8 C9 C10 -2.2(2)
C8 C9 C10 O1 110.7(2)
C17 C9 C10 O1 -71.3(2)
C8 C9 C10 C11 -69.3(2)
C17 C9 C10 C11 108.73(19)
O1 C10 C11 C12 166.09(18)
C9 C10 C11 C12 -14.0(3)
O1 C10 C11 C16 -12.1(3)
C9 C10 C11 C16 167.85(17)
C16 C11 C12 C13 0.3(3)
C10 C11 C12 C13 -177.85(18)
C11 C12 C13 C14 0.0(3)
C12 C13 C14 C15 -0.4(4)
C13 C14 C15 C16 0.5(4)
C14 C15 C16 C11 -0.1(4)
C12 C11 C16 C15 -0.3(3)
C10 C11 C16 C15 178.0(2)
C8 C9 C17 N1 0.9(3)
C10 C9 C17 N1 -177.07(16)
C8 C9 C17 C18 -178.30(16)
C10 C9 C17 C18 3.7(3)
N1 C17 C18 F2 23.8(2)
C9 C17 C18 F2 -156.91(17)
N1 C17 C18 F1 -96.32(19)
C9 C17 C18 F1 83.0(2)
N1 C17 C18 F3 143.81(16)
C9 C17 C18 F3 -36.9(2)
N1 C19 C20 C8 1.4(3)
N2 C19 C20 C8 -178.48(15)
N1 C19 C20 C21 -179.42(17)
N2 C19 C20 C21 0.74(18)
C9 C8 C20 C19 -1.3(2)
C5 C8 C20 C19 179.27(16)
C9 C8 C20 C21 179.83(19)
C5 C8 C20 C21 0.4(3)
C19 C20 C21 N3 -1.2(2)
C8 C20 C21 N3 177.84(19)
C19 C20 C21 C22 176.5(2)
C8 C20 C21 C22 -4.5(4)
C28 C23 C24 C25 -0.6(3)
N2 C23 C24 C25 179.51(17)
C23 C24 C25 C26 0.0(3)
C24 C25 C26 C27 0.8(3)
C25 C26 C27 C28 -0.8(3)
C26 C27 C28 C23 0.2(3)
C24 C23 C28 C27 0.6(3)
N2 C23 C28 C27 -179.58(17)
C9 C17 N1 C19 -0.9(2)
C18 C17 N1 C19 178.37(15)
N2 C19 N1 C17 179.57(15)
C20 C19 N1 C17 -0.2(2)
N1 C19 N2 N3 -179.95(16)
C20 C19 N2 N3 -0.11(18)
N1 C19 N2 C23 -5.6(3)
C20 C19 N2 C23 174.21(17)
C24 C23 N2 C19 -150.36(19)
C28 C23 N2 C19 29.8(3)
C24 C23 N2 N3 23.6(2)
C28 C23 N2 N3 -156.29(17)
C20 C21 N3 N2 1.1(2)
C22 C21 N3 N2 -176.88(18)
C19 N2 N3 C21 -0.64(19)
C23 N2 N3 C21 -175.80(15)
